data_2105542
loop_
_publ_author_name
'Botoshansky, M.'
'Ellern, A.'
'Gasper, N.'
'Henck, J.-O.'
'Herbstein, F. H.'

_publ_section_title
;
 Structural, Thermodynamic and Kinetic (Hysteresis) Aspects of the
 Enantiotropic First-Order Phase Transformations of
 <i>N</i>-Anilinophthalimide and
 <i>N</i>-(<i>N</i>'-Methylanilino)phthalimide
;
_journal_issue 3
_journal_name_full 'Acta Crystallographica Section B'
_journal_page_first 277
_journal_page_last 290
_journal_paper_doi 10.1107/S0108768197012135
_journal_volume 54
_journal_year 1998
_chemical_formula_sum 'C15 H12 N2 O2'
_chemical_formula_weight 252.27
_chemical_melting_point 125
_chemical_name_common 'N-(N'-Methylanilino)-phthalimide, triclinic'
_chemical_name_systematic
;
1H-Isoindole-1,3-(2H)-dione, 2-(N-methyl-N-phenyl)amino (please check)
;
_space_group_IT_number 2
_symmetry_cell_setting triclinic
_symmetry_space_group_name_Hall '-P 1'
_symmetry_space_group_name_H-M 'P -1'
_audit_creation_method SHELXL
_cell_angle_alpha 74.45
_cell_angle_beta 87.75
_cell_angle_gamma 75.39
_cell_formula_units_Z 2
_cell_length_a 5.745(2)
_cell_length_b 8.347(3)
_cell_length_c 14.213(4)
_cell_measurement_reflns_used 40
_cell_measurement_temperature 293(2)
_cell_measurement_theta_max 18
_cell_measurement_theta_min 15
_cell_volume 635.1(4)
_computing_cell_refinement 'Siemens P3 software, 1988'
_computing_data_collection 'Siemens P3 software, 1988'
_computing_data_reduction 'Siemens XDISK software, 1988'
_computing_molecular_graphics 'ORTEP II (Johnson, 1976); TEXSAN 1.6 MSC'
_computing_publication_material 'MS Word 6.0.1 for Macintosh'
_computing_structure_refinement 'SHELXL-93 (Sheldrick, 1993)'
_computing_structure_solution 'SHELXS-86 (Sheldrick, 1990)'
_diffrn_ambient_temperature 293(2)
_diffrn_measurement_device 'Syntex P-1'
_diffrn_measurement_method omega-2theta
_diffrn_radiation_monochromator graphite
_diffrn_radiation_source 'fine-focus sealed tube'
_diffrn_radiation_type MoK\a
_diffrn_radiation_wavelength .71073
_diffrn_reflns_av_R_equivalents .0144
_diffrn_reflns_av_sigmaI/netI .0259
_diffrn_reflns_limit_h_max 6
_diffrn_reflns_limit_h_min 0
_diffrn_reflns_limit_k_max 9
_diffrn_reflns_limit_k_min -9
_diffrn_reflns_limit_l_max 16
_diffrn_reflns_limit_l_min -16
_diffrn_reflns_number 2253
_diffrn_reflns_theta_max 24.05
_diffrn_reflns_theta_min 1.49
_diffrn_standards_decay_% 0
_diffrn_standards_interval_count 98
_diffrn_standards_number 2
_exptl_absorpt_coefficient_mu .090
_exptl_absorpt_correction_type none
_exptl_crystal_colour orange
_exptl_crystal_density_diffrn 1.319
_exptl_crystal_density_meas 1.295
_exptl_crystal_density_method flotation
_exptl_crystal_description prism
_exptl_crystal_F_000 264
_exptl_crystal_size_max .4
_exptl_crystal_size_mid .4
_exptl_crystal_size_min .2
_refine_diff_density_max .17
_refine_diff_density_min -.13
_refine_ls_extinction_coef .036(8)
_refine_ls_extinction_method SHELXL
_refine_ls_goodness_of_fit_all 1.056
_refine_ls_goodness_of_fit_obs 1.248
_refine_ls_hydrogen_treatment refall
_refine_ls_matrix_type full
_refine_ls_number_parameters 221
_refine_ls_number_reflns 2018
_refine_ls_number_restraints 0
_refine_ls_restrained_S_all 1.056
_refine_ls_restrained_S_obs 1.248
_refine_ls_R_factor_all .0691
_refine_ls_R_factor_obs .0403
_refine_ls_shift/esd_max -.007
_refine_ls_shift/esd_mean .000
_refine_ls_structure_factor_coef Fsqd
_refine_ls_weighting_details 'w=1/[\s^2^(Fo^2^)+(0.0800P)^2^+0.0000P] where P=(Fo^2^+2Fc^2^)/3'
_refine_ls_weighting_scheme calc
_refine_ls_wR_factor_all .1175
_refine_ls_wR_factor_obs .1097
_reflns_number_observed 1340
_reflns_number_total 2018
_reflns_observed_criterion >2sigma(I)
_cod_data_source_file bk0046.cif
_cod_data_source_block 4
_cod_depositor_comments
;
The following automatic conversions were performed:

'_refine_ls_weighting_scheme' value 'calc
w=1/[\s^2^(Fo^2^)+(0.0800P)^2^+0.0000P] where P=(Fo^2^+2Fc^2^)/3' was
changed to 'calc'. New tag '_refine_ls_weighting_details' was
created. The value of the new tag was set to
'w=1/[\s^2^(Fo^2^)+(0.0800P)^2^+0.0000P] where P=(Fo^2^+2Fc^2^)/3'.

Automatic conversion script
Id: cif_fix_values 3143 2015-03-26 13:38:13Z robertas 
;
_cod_database_code 2105542

loop_
_symmetry_equiv_pos_as_xyz
'x, y, z'
'-x, -y, -z'

loop_
_atom_site_aniso_label
_atom_site_aniso_U_11
_atom_site_aniso_U_22
_atom_site_aniso_U_33
_atom_site_aniso_U_12
_atom_site_aniso_U_13
_atom_site_aniso_U_23
C1 .0518(11) .0549(11) .0459(10) -.0147(9) .0107(9) -.0120(8)
C2 .0543(11) .0509(10) .0465(10) -.0182(9) .0088(8) -.0129(8)
C3 .0815(14) .0653(13) .0644(13) -.0359(12) .0174(11) -.0252(10)
C4 .109(2) .079(2) .073(2) -.0472(15) .0125(14) -.0370(12)
C5 .115(2) .092(2) .0558(13) -.044(2) .0213(13) -.0406(13)
C6 .087(2) .084(2) .0526(12) -.0380(13) .0226(11) -.0297(11)
C7 .0597(11) .0604(11) .0456(10) -.0239(9) .0089(9) -.0192(9)
C8 .0574(12) .0707(12) .0494(11) -.0275(10) .0140(9) -.0210(9)
C9 .0503(10) .0525(10) .0395(9) -.0239(9) .0089(8) -.0123(8)
C10 .0710(14) .0669(13) .0456(11) -.0303(11) .0118(10) -.0215(10)
C11 .097(2) .0670(14) .0589(13) -.0241(13) .0267(12) -.0298(11)
C12 .073(2) .0619(14) .080(2) -.0122(12) .0232(13) -.0151(12)
C13 .0592(14) .0611(13) .0727(14) -.0160(11) .0004(11) -.0061(11)
C14 .0600(12) .0568(12) .0538(12) -.0232(10) .0023(9) -.0166(10)
C15 .0562(13) .083(2) .0572(13) -.0179(13) -.0023(10) -.0169(12)
O1 .0779(9) .0723(9) .0570(8) -.0300(7) .0279(7) -.0211(7)
O2 .1015(11) .1148(13) .0715(10) -.0756(11) .0358(8) -.0434(9)
N1 .0581(9) .0624(9) .0479(9) -.0255(8) .0140(7) -.0242(7)
N2 .0542(9) .0680(10) .0488(9) -.0163(8) -.0005(7) -.0268(8)

loop_
_atom_site_label
_atom_site_fract_x
_atom_site_fract_y
_atom_site_fract_z
_atom_site_U_iso_or_equiv
_atom_site_thermal_displace_type
_atom_site_calc_flag
_atom_site_occupancy
_atom_site_type_symbol
C1 .5077(3) 1.1137(2) .72181(13) .0512(5) Uani d 1 C
C2 .4689(3) 1.1872(2) .80624(13) .0499(5) Uani d 1 C
C3 .5631(4) 1.3098(3) .8277(2) .0660(6) Uani d 1 C
C4 .4889(5) 1.3578(3) .9118(2) .0794(7) Uani d 1 C
C5 .3234(5) 1.2873(3) .9712(2) .0804(7) Uani d 1 C
C6 .2304(4) 1.1635(3) .9503(2) .0699(6) Uani d 1 C
C7 .3069(3) 1.1142(2) .86691(13) .0528(5) Uani d 1 C
C8 .2445(3) .9846(3) .82574(13) .0564(5) Uani d 1 C
C9 .5652(3) .7636(2) .67052(11) .0456(5) Uani d 1 C
C10 .5725(4) .6750(3) .59929(14) .0577(5) Uani d 1 C
C11 .7735(5) .5500(3) .5916(2) .0716(6) Uani d 1 C
C12 .9741(5) .5097(3) .6516(2) .0740(7) Uani d 1 C
C13 .9669(4) .5961(3) .7218(2) .0664(6) Uani d 1 C
C14 .7662(3) .7209(2) .73216(14) .0549(5) Uani d 1 C
C15 .1871(4) .9760(3) .5970(2) .0658(6) Uani d 1 C
O1 .6225(3) 1.1472(2) .64991(10) .0670(4) Uani d 1 O
O2 .1124(3) .8920(2) .85656(11) .0841(5) Uani d 1 O
N1 .3751(3) .9882(2) .74095(10) .0527(4) Uani d 1 N
N2 .3571(3) .8885(2) .67932(10) .0545(4) Uani d 1 N
H3 .684(4) 1.356(3) .7871(14) .075(6) Uiso d 1 H
H4 .554(4) 1.445(3) .9288(16) .088(7) Uiso d 1 H
H5 .283(4) 1.325(3) 1.0254(17) .086(7) Uiso d 1 H
H6 .112(4) 1.113(3) .9942(15) .076(6) Uiso d 1 H
H10 .424(4) .703(3) .5551(15) .070(6) Uiso d 1 H
H11 .782(4) .487(3) .5437(15) .076(6) Uiso d 1 H
H12 1.124(5) .420(3) .6434(17) .102(8) Uiso d 1 H
H13 1.108(4) .569(3) .7614(15) .079(7) Uiso d 1 H
H14 .762(3) .781(2) .7784(13) .050(5) Uiso d 1 H
H151 .057(5) 1.067(4) .615(2) .109(9) Uiso d 1 H
H152 .260(5) 1.030(3) .5394(19) .100(8) Uiso d 1 H
H153 .116(5) .890(3) .5835(18) .100(8) Uiso d 1 H

loop_
_atom_type_symbol
_atom_type_description
_atom_type_scat_dispersion_real
_atom_type_scat_dispersion_imag
_atom_type_scat_source
C C .0033 .0016 'International Tables Vol C Tables 4.2.6.8 and 6.1.1.4'
H H .0000 .0000 'International Tables Vol C Tables 4.2.6.8 and 6.1.1.4'
N N .0061 .0033 'International Tables Vol C Tables 4.2.6.8 and 6.1.1.4'
O O .0106 .0060 'International Tables Vol C Tables 4.2.6.8 and 6.1.1.4'

loop_
_geom_angle_atom_site_label_1
_geom_angle_atom_site_label_2
_geom_angle_atom_site_label_3
_geom_angle
_geom_angle_publ_flag
O1 C1 N1 124.4(2) yes
O1 C1 C2 130.6(2) yes
N1 C1 C2 104.97(14) yes
C3 C2 C7 121.4(2) yes
C3 C2 C1 130.0(2) yes
C7 C2 C1 108.6(2) yes
C2 C3 C4 117.3(2) yes
C2 C3 H3 121.2(12) yes
C4 C3 H3 121.4(12) yes
C3 C4 C5 121.2(2) yes
C3 C4 H4 118.8(14) yes
C5 C4 H4 120.0(13) yes
C6 C5 C4 121.6(2) yes
C6 C5 H5 122.0(15) yes
C4 C5 H5 116.4(15) yes
C5 C6 C7 117.1(2) yes
C5 C6 H6 120.5(12) yes
C7 C6 H6 122.4(12) yes
C6 C7 C2 121.4(2) yes
C6 C7 C8 130.1(2) yes
C2 C7 C8 108.5(2) yes
O2 C8 N1 125.3(2) yes
O2 C8 C7 129.5(2) yes
N1 C8 C7 105.23(15) yes
C14 C9 C10 118.1(2) yes
C14 C9 N2 122.1(2) yes
C10 C9 N2 119.8(2) yes
C11 C10 C9 120.2(2) yes
C11 C10 H10 121.3(12) yes
C9 C10 H10 118.5(12) yes
C10 C11 C12 121.7(2) yes
C10 C11 H11 121.4(13) yes
C12 C11 H11 116.8(13) yes
C13 C12 C11 118.2(2) yes
C13 C12 H12 120.9(14) yes
C11 C12 H12 120.9(14) yes
C12 C13 C14 121.4(2) yes
C12 C13 H13 116.9(13) yes
C14 C13 H13 121.6(13) yes
C13 C14 C9 120.4(2) yes
C13 C14 H14 121.6(11) yes
C9 C14 H14 118.0(11) yes
N2 C15 H151 109.9(15) yes
N2 C15 H152 113.4(15) yes
H151 C15 H152 108(2) yes
N2 C15 H153 106.8(15) yes
H151 C15 H153 109(2) yes
H152 C15 H153 110(2) yes
N2 N1 C8 122.57(14) yes
N2 N1 C1 124.73(13) yes
C8 N1 C1 112.48(15) yes
N1 N2 C9 116.42(14) yes
N1 N2 C15 114.4(2) yes
C9 N2 C15 121.0(2) yes

loop_
_geom_bond_atom_site_label_1
_geom_bond_atom_site_label_2
_geom_bond_distance
_geom_bond_publ_flag
C1 O1 1.202(2) yes
C1 N1 1.409(2) yes
C1 C2 1.474(3) yes
C2 C3 1.376(3) yes
C2 C7 1.387(3) yes
C3 C4 1.379(3) yes
C3 H3 .97(2) yes
C4 C5 1.384(3) yes
C4 H4 .98(2) yes
C5 C6 1.377(3) yes
C5 H5 .91(2) yes
C6 C7 1.378(3) yes
C6 H6 1.00(2) yes
C7 C8 1.480(3) yes
C8 O2 1.206(2) yes
C8 N1 1.392(2) yes
C9 C14 1.390(3) yes
C9 C10 1.398(2) yes
C9 N2 1.401(2) yes
C10 C11 1.371(3) yes
C10 H10 1.02(2) yes
C11 C12 1.377(3) yes
C11 H11 .96(2) yes
C12 C13 1.373(3) yes
C12 H12 1.01(3) yes
C13 C14 1.378(3) yes
C13 H13 .95(2) yes
C14 H14 .92(2) yes
C15 N2 1.459(3) yes
C15 H151 1.00(3) yes
C15 H152 .96(3) yes
C15 H153 .97(3) yes
N1 N2 1.383(2) yes

loop_
_geom_torsion_atom_site_label_1
_geom_torsion_atom_site_label_2
_geom_torsion_atom_site_label_3
_geom_torsion_atom_site_label_4
_geom_torsion
O1 C1 C2 C3 -3.2(4)
N1 C1 C2 C3 177.2(2)
O1 C1 C2 C7 175.5(2)
N1 C1 C2 C7 -4.1(2)
C7 C2 C3 C4 -.3(3)
C1 C2 C3 C4 178.3(2)
C2 C3 C4 C5 -1.0(4)
C3 C4 C5 C6 1.6(4)
C4 C5 C6 C7 -.8(4)
C5 C6 C7 C2 -.6(3)
C5 C6 C7 C8 179.0(2)
C3 C2 C7 C6 1.1(3)
C1 C2 C7 C6 -177.7(2)
C3 C2 C7 C8 -178.5(2)
C1 C2 C7 C8 2.6(2)
C6 C7 C8 O2 -.4(4)
C2 C7 C8 O2 179.2(2)
C6 C7 C8 N1 -179.8(2)
C2 C7 C8 N1 -.2(2)
C14 C9 C10 C11 .0(3)
N2 C9 C10 C11 -178.6(2)
C9 C10 C11 C12 -1.1(3)
C10 C11 C12 C13 1.4(3)
C11 C12 C13 C14 -.5(3)
C12 C13 C14 C9 -.6(3)
C10 C9 C14 C13 .8(3)
N2 C9 C14 C13 179.4(2)
O2 C8 N1 N2 3.2(3)
C7 C8 N1 N2 -177.4(2)
O2 C8 N1 C1 178.0(2)
C7 C8 N1 C1 -2.6(2)
O1 C1 N1 N2 -.8(3)
C2 C1 N1 N2 178.8(2)
O1 C1 N1 C8 -175.5(2)
C2 C1 N1 C8 4.1(2)
C8 N1 N2 C9 -115.7(2)
C1 N1 N2 C9 70.2(2)
C8 N1 N2 C15 95.4(2)
C1 N1 N2 C15 -78.8(2)
C14 C9 N2 N1 10.8(2)
C10 C9 N2 N1 -170.66(14)
C14 C9 N2 C15 157.5(2)
C10 C9 N2 C15 -23.9(3)
